data_7039987
loop_
_publ_author_name
'Gardinier, James R.'
'Treleven, Alex R.'
'Meise, Kristin J.'
'Lindeman, Sergey V.'

_publ_section_title
;
 Accessing spin-crossover behaviour in iron(ii) complexes of N-confused
 scorpionate ligands.
;
_journal_issue 32
_journal_name_full 'Dalton transactions (Cambridge, England : 2003)'
_journal_page_first 12639
_journal_page_last 12643
_journal_paper_doi 10.1039/c6dt01898j
_journal_volume 45
_journal_year 2016
_chemical_formula_moiety 'C20 H20 Fe N12, 2(B F4)'
_chemical_formula_sum 'C20 H20 B2 F8 Fe N12'
_chemical_formula_weight 657.95
_chemical_name_systematic
;
 ? 
;
_space_group_crystal_system monoclinic
_space_group_IT_number 14
_space_group_name_Hall '-P 2yn'
_space_group_name_H-M_alt 'P 1 21/n 1'
_symmetry_space_group_name_Hall '-P 2yn'
_symmetry_space_group_name_H-M 'P 1 21/n 1'
_atom_sites_solution_hydrogens geom
_atom_sites_solution_primary iterative
_atom_sites_solution_secondary difmap
_audit_creation_date 2016-04-27
_audit_creation_method
;
Olex2 1.2
(compiled 2016.02.19 svn.r3266 for OlexSys, GUI svn.r5155)
;
_audit_update_record
;
2016-07-14 deposited with the CCDC.
2016-07-20 downloaded from the CCDC.
;
_cell_angle_alpha 90.00
_cell_angle_beta 97.843(3)
_cell_angle_gamma 90.00
_cell_formula_units_Z 2
_cell_length_a 10.0567(3)
_cell_length_b 7.6103(2)
_cell_length_c 17.2769(6)
_cell_measurement_reflns_used 6136
_cell_measurement_temperature 99.95(10)
_cell_measurement_theta_max 73.7170
_cell_measurement_theta_min 4.7870
_cell_volume 1309.91(7)
_computing_cell_refinement
;
CrysAlisPro, Agilent Technologies,
Version 1.171.37.35 (release 13-08-2014 CrysAlis171 .NET)
(compiled Aug 13 2014,18:06:01)
;
_computing_data_collection
;
CrysAlisPro, Agilent Technologies,
Version 1.171.37.35 (release 13-08-2014 CrysAlis171 .NET)
(compiled Aug 13 2014,18:06:01)
;
_computing_data_reduction
;
CrysAlisPro, Agilent Technologies,
Version 1.171.37.35 (release 13-08-2014 CrysAlis171 .NET)
(compiled Aug 13 2014,18:06:01)
;
_computing_molecular_graphics 'Olex2 (Dolomanov et al., 2009)'
_computing_publication_material 'Olex2 (Dolomanov et al., 2009)'
_computing_structure_refinement 'XL (Sheldrick, 2008)'
_computing_structure_solution 'olex2.solve (Bourhis et al., 2015)'
_diffrn_ambient_environment N~2~
_diffrn_ambient_temperature 99.95(10)
_diffrn_detector 'CCD plate'
_diffrn_detector_area_resol_mean 10.3756
_diffrn_detector_type Atlas
_diffrn_measured_fraction_theta_full 1.000
_diffrn_measured_fraction_theta_max 1.000
_diffrn_measurement_details
;
  1 omega -124.00  -79.00   0.5000    3.0000
omega____ theta____ kappa____ phi______ frames
    -      -41.3987  -99.0000    0.0000 90

  2 omega -124.00  -79.00   0.5000    3.0000
omega____ theta____ kappa____ phi______ frames
    -      -41.3987  -99.0000   90.0000 90

  3 omega -115.00  -12.00   0.5000    3.0000
omega____ theta____ kappa____ phi______ frames
    -      -41.3987  -57.0000  -30.0000 206

  4 omega -124.00  -79.00   0.5000    3.0000
omega____ theta____ kappa____ phi______ frames
    -      -41.3987  -99.0000   60.0000 90

  5 omega  -71.00   33.00   0.5000    3.0000
omega____ theta____ kappa____ phi______ frames
    -      -41.3987   57.0000  120.0000 208

  6 omega    1.00   83.00   0.5000    3.0000
omega____ theta____ kappa____ phi______ frames
    -       41.3987  -99.0000  -90.0000 164

  7 omega   23.00   99.00   0.5000    3.0000
omega____ theta____ kappa____ phi______ frames
    -       41.3987 -125.0000 -120.0000 152

  8 omega   24.00  109.00   0.5000   12.0000
omega____ theta____ kappa____ phi______ frames
    -      108.2878  -94.0000   30.0000 170

  9 omega   34.00   98.00   0.5000   12.0000
omega____ theta____ kappa____ phi______ frames
    -      108.2878  -45.0000    0.0000 128

 10 omega   24.00  109.00   0.5000   12.0000
omega____ theta____ kappa____ phi______ frames
    -      108.2878  -94.0000  -30.0000 170

 11 omega   34.00   98.00   0.5000   12.0000
omega____ theta____ kappa____ phi______ frames
    -      108.2878  -45.0000 -120.0000 128

 12 omega   33.00  122.00   0.5000   12.0000
omega____ theta____ kappa____ phi______ frames
    -      108.2878 -125.0000  150.0000 178

 13 omega   30.00   90.00   0.5000   12.0000
omega____ theta____ kappa____ phi______ frames
    -      108.2878  -30.0000   90.0000 120

 14 omega   30.00   90.00   0.5000   12.0000
omega____ theta____ kappa____ phi______ frames
    -      108.2878  -30.0000  -90.0000 120

 15 omega   30.00   90.00   0.5000   12.0000
omega____ theta____ kappa____ phi______ frames
    -      108.2878  -30.0000  120.0000 120

 16 omega   34.00   98.00   0.5000   12.0000
omega____ theta____ kappa____ phi______ frames
    -      108.2878  -45.0000 -180.0000 128

 17 omega   78.00  178.00   0.5000   12.0000
omega____ theta____ kappa____ phi______ frames
    -      108.2878   30.0000  -60.0000 200

 18 omega   33.00  122.00   0.5000   12.0000
omega____ theta____ kappa____ phi______ frames
    -      108.2878 -125.0000  -60.0000 178

 19 omega   30.00  142.00   0.5000   12.0000
omega____ theta____ kappa____ phi______ frames
    -      108.2878  -77.0000  120.0000 224

 20 omega   25.00  170.00   0.5000   12.0000
omega____ theta____ kappa____ phi______ frames
    -      108.2878  -15.0000  -60.0000 290

 21 omega -124.00  -79.00   0.5000    3.0000
omega____ theta____ kappa____ phi______ frames
    -      -41.3987  -99.0000  150.0000 90

 22 omega -124.00  -79.00   0.5000    3.0000
omega____ theta____ kappa____ phi______ frames
    -      -41.3987  -99.0000 -150.0000 90

 23 omega -115.00  -12.00   0.5000    3.0000
omega____ theta____ kappa____ phi______ frames
    -      -41.3987  -57.0000  150.0000 206

 24 omega -115.00  -12.00   0.5000    3.0000
omega____ theta____ kappa____ phi______ frames
    -      -41.3987  -57.0000 -120.0000 206

 25 omega -115.00  -12.00   0.5000    3.0000
omega____ theta____ kappa____ phi______ frames
    -      -41.3987  -57.0000   60.0000 206

 26 omega   47.00  178.00   0.5000   12.0000
omega____ theta____ kappa____ phi______ frames
    -      108.2878   15.0000 -150.0000 262

 27 omega   78.00  178.00   0.5000   12.0000
omega____ theta____ kappa____ phi______ frames
    -      108.2878   61.0000  -60.0000 200

 28 omega   47.00  178.00   0.5000   12.0000
omega____ theta____ kappa____ phi______ frames
    -      108.2878   15.0000   90.0000 262

 29 omega   75.00  178.00   0.5000   12.0000
omega____ theta____ kappa____ phi______ frames
    -      108.2878   77.0000 -180.0000 206

 30 omega   78.00  178.00   0.5000   12.0000
omega____ theta____ kappa____ phi______ frames
    -      108.2878   61.0000   90.0000 200

 31 omega   81.00  178.00   0.5000   12.0000
omega____ theta____ kappa____ phi______ frames
    -      108.2878   45.0000 -120.0000 194

 32 omega   78.00  178.00   0.5000   12.0000
omega____ theta____ kappa____ phi______ frames
    -      108.2878   61.0000   60.0000 200

 33 omega   78.00  178.00   0.5000   12.0000
omega____ theta____ kappa____ phi______ frames
    -      108.2878   61.0000  120.0000 200

 34 omega   75.00  178.00   0.5000   12.0000
omega____ theta____ kappa____ phi______ frames
    -      108.2878   77.0000    0.0000 206

 35 omega   78.00  178.00   0.5000   12.0000
omega____ theta____ kappa____ phi______ frames
    -      108.2878   61.0000  -30.0000 200

 36 omega    1.00   83.00   0.5000    3.0000
omega____ theta____ kappa____ phi______ frames
    -       41.3987  -99.0000   30.0000 164
;
_diffrn_measurement_device 'four-circle diffractometer'
_diffrn_measurement_device_type 'SuperNova, Dual, Cu at zero, Atlas'
_diffrn_measurement_method '\w scans'
_diffrn_orient_matrix_UB_11 -0.0196424000
_diffrn_orient_matrix_UB_12 0.1861738000
_diffrn_orient_matrix_UB_13 0.0315175000
_diffrn_orient_matrix_UB_21 0.0429754000
_diffrn_orient_matrix_UB_22 0.0793181000
_diffrn_orient_matrix_UB_23 -0.0748255000
_diffrn_orient_matrix_UB_31 -0.1472576000
_diffrn_orient_matrix_UB_32 -0.0020781000
_diffrn_orient_matrix_UB_33 -0.0388623000
_diffrn_radiation_monochromator mirror
_diffrn_radiation_probe x-ray
_diffrn_radiation_type CuK\a
_diffrn_radiation_wavelength 1.54184
_diffrn_reflns_av_R_equivalents 0.0000
_diffrn_reflns_av_unetI/netI 0.0201
_diffrn_reflns_limit_h_max 10
_diffrn_reflns_limit_h_min -12
_diffrn_reflns_limit_k_max 9
_diffrn_reflns_limit_k_min -9
_diffrn_reflns_limit_l_max 21
_diffrn_reflns_limit_l_min -21
_diffrn_reflns_number 5451
_diffrn_reflns_theta_full 72.00
_diffrn_reflns_theta_max 74.20
_diffrn_reflns_theta_min 4.82
_diffrn_source 'sealed X-ray tube'
_diffrn_source_type 'SuperNova (Cu) X-ray Source'
_exptl_absorpt_coefficient_mu 5.490
_exptl_absorpt_correction_T_max 0.921
_exptl_absorpt_correction_T_min 0.520
_exptl_absorpt_correction_type gaussian
_exptl_absorpt_process_details
;
CrysAlisPro, Agilent Technologies,
Version 1.171.37.35 (release 13-08-2014 CrysAlis171 .NET)
(compiled Aug 13 2014,18:06:01)
Numerical absorption correction based on gaussian integration over
            a multifaceted crystal model
Empirical absorption correction using spherical harmonics,
 implemented in SCALE3 ABSPACK scaling algorithm.
;
_exptl_crystal_colour pink
_exptl_crystal_colour_primary pink
_exptl_crystal_density_diffrn 1.668
_exptl_crystal_density_method 'not measured'
_exptl_crystal_description needle
_exptl_crystal_F_000 664
_exptl_crystal_size_max 0.2926
_exptl_crystal_size_mid 0.0371
_exptl_crystal_size_min 0.0201
_refine_diff_density_max 0.559
_refine_diff_density_min -0.515
_refine_diff_density_rms 0.060
_refine_ls_extinction_method none
_refine_ls_goodness_of_fit_ref 1.048
_refine_ls_hydrogen_treatment constr
_refine_ls_matrix_type full
_refine_ls_number_parameters 244
_refine_ls_number_reflns 5451
_refine_ls_number_restraints 30
_refine_ls_restrained_S_all 1.048
_refine_ls_R_factor_all 0.0495
_refine_ls_R_factor_gt 0.0454
_refine_ls_shift/su_max 0.001
_refine_ls_shift/su_mean 0.000
_refine_ls_structure_factor_coef Fsqd
_refine_ls_weighting_details 'calc w=1/[\s^2^(Fo^2^)+(0.0767P)^2^+0.6176P] where P=(Fo^2^+2Fc^2^)/3'
_refine_ls_weighting_scheme calc
_refine_ls_wR_factor_gt 0.1233
_refine_ls_wR_factor_ref 0.1257
_reflns_number_gt 4977
_reflns_number_total 5451
_reflns_threshold_expression >2sigma(I)
_cod_data_source_file c6dt01898j2.cif
_cod_data_source_block 3_HL_BF4
_cod_depositor_comments 'Adding full bibliography for 7039984--7039987.cif.'
_cod_database_code 7039987
_chemical_oxdiff_formula 'C20 H20 Fe B2 F8'
_diffrn_oxdiff_twin_integration_method simultaneous
_olex2_refinement_description
;
1. Twinned data refinement
 Scales: 0.5083(10) 0.4917(10)
2. Fixed Uiso
 At 1.2 times of:
  All C(H) groups, All C(H,H) groups, All N(H) groups
3. Shared sites
{N3, C8A}
{N3A, C8}
{C7, N5A}
{C7A, N5}
4. Rigid bond restraints
 F1, F2, F3, F4, B1
 with sigma for 1-2 distances of 0.01 and sigma for 1-3 distances of 0.01
 F1A, F2A, F3A, F4A, B1A
 with sigma for 1-2 distances of 0.01 and sigma for 1-3 distances of 0.01
5. Uiso/Uaniso restraints and constraints
Uanis(N3) = Uanis(C8A)
Uanis(N3A) = Uanis(C8)
Uanis(C7) = Uanis(N5A)
Uanis(C7A) = Uanis(N5)
6. Same fragment restrains
{F1, F2, F3, F4, B1} sigma for 1-2: 0.02, 1-3: 0.04
as
{F1A, F2A, F3A, F4A, B1A}
7. Others
 Sof(H1B)=Sof(C8A)=Sof(H5B)=Sof(H6B)=Sof(N5A)=Sof(H5AA)=Sof(C7A)=Sof(H7A)=
 Sof(N3A)=Sof(H9B)=Sof(H10A)=1-FVAR(1)
 Sof(H1A)=Sof(N3)=Sof(H5A)=Sof(H6A)=Sof(C7)=Sof(H7)=Sof(N5)=Sof(H5)=Sof(C8)=
 Sof(H9A)=Sof(H10)=FVAR(1)
 Sof(F1A)=Sof(F2A)=Sof(F3A)=Sof(F4A)=Sof(B1A)=1-FVAR(2)
 Sof(F1)=Sof(F2)=Sof(F3)=Sof(F4)=Sof(B1)=FVAR(2)
8.a Ternary CH refined with riding coordinates:
 C1(H1A), C1(H1B)
8.b Aromatic/amide H refined with riding coordinates:
 C2(H2), C3(H3), C4(H4), C5(H5A), C5(H5B), C6(H6A), C6(H6B), C7(H7), N5A(H5AA),
  N5(H5), C7A(H7A), C9(H9A), C9(H9B), C10(H10), C10(H10A)
;
_olex2_date_sample_data_collection 2016-04-16
_olex2_date_sample_submission 2016-04-11
_olex2_submission_special_instructions 'No special instructions were received'

loop_
_space_group_symop_id
_space_group_symop_operation_xyz
1 'x, y, z'
2 '-x+1/2, y+1/2, -z+1/2'
3 '-x, -y, -z'
4 'x-1/2, -y-1/2, z-1/2'

loop_
_atom_site_label
_atom_site_type_symbol
_atom_site_fract_x
_atom_site_fract_y
_atom_site_fract_z
_atom_site_U_iso_or_equiv
_atom_site_adp_type
_atom_site_occupancy
_atom_site_calc_flag
_atom_site_disorder_assembly
_atom_site_disorder_group
_atom_site_site_symmetry_order
_atom_site_refinement_flags_posn
_atom_site_refinement_flags_adp
_atom_site_refinement_flags_occupancy
Fe1 Fe 0.5000 0.5000 0.5000 0.02253(12) Uani 1 d . . 2 S T P
C1 C 0.72940(18) 0.6523(2) 0.42505(11) 0.0260(4) Uani 1 d . . 1 . . .
H1A H 0.8053 0.7027 0.4004 0.031 Uiso 0.643(15) calc A 1 1 R . .
H1B H 0.8053 0.7027 0.4004 0.031 Uiso 0.357(15) calc A 2 1 R . .
N1 N 0.73576(15) 0.4611(2) 0.42307(9) 0.0262(3) Uani 1 d A . 1 . . .
N2 N 0.63993(15) 0.3692(2) 0.45432(9) 0.0258(3) Uani 1 d . . 1 . . .
C2 C 0.82561(18) 0.3524(3) 0.39544(11) 0.0286(4) Uani 1 d . . 1 . . .
H2 H 0.9010 0.3862 0.3712 0.034 Uiso 1 calc A . 1 R . .
C3 C 0.78598(19) 0.1843(3) 0.40937(12) 0.0310(4) Uani 1 d A . 1 . . .
H3 H 0.8282 0.0782 0.3970 0.037 Uiso 1 calc . . 1 R . .
C4 C 0.67090(19) 0.2013(3) 0.44544(12) 0.0275(4) Uani 1 d A . 1 . . .
H4 H 0.6210 0.1053 0.4616 0.033 Uiso 1 calc . . 1 R . .
N3 N 0.60153(16) 0.7108(2) 0.38186(10) 0.0255(4) Uani 0.643(15) d A 1 1 . . .
C8A C 0.60153(16) 0.7108(2) 0.38186(10) 0.0255(4) Uani 0.357(15) d A 2 1 . . .
N4 N 0.48750(15) 0.6561(2) 0.40846(9) 0.0254(3) Uani 1 d . . 1 . . .
C5 C 0.5729(2) 0.8199(3) 0.31926(11) 0.0316(4) Uani 1 d . . 1 . . .
H5A H 0.6356 0.8747 0.2906 0.038 Uiso 0.643(15) calc A 1 1 R . .
H5B H 0.6356 0.8747 0.2906 0.038 Uiso 0.357(15) calc A 2 1 R . .
C6 C 0.4364(2) 0.8349(3) 0.30579(12) 0.0334(4) Uani 1 d A . 1 . . .
H6A H 0.3854 0.9028 0.2662 0.040 Uiso 0.643(15) calc A 1 1 R . .
H6B H 0.3854 0.9028 0.2662 0.040 Uiso 0.357(15) calc A 2 1 R . .
C7 C 0.38696(18) 0.7315(3) 0.36148(11) 0.0297(4) Uani 0.643(15) d A 1 1 . . .
H7 H 0.2944 0.7163 0.3657 0.036 Uiso 0.643(15) calc A 1 1 R . .
N5A N 0.38696(18) 0.7315(3) 0.36148(11) 0.0297(4) Uani 0.357(15) d A 2 1 . . .
H5AA H 0.3013 0.7174 0.3653 0.036 Uiso 0.357(15) calc A 2 1 R . .
N5 N 0.67305(17) 0.7280(2) 0.61994(10) 0.0291(4) Uani 0.643(15) d A 1 1 . . .
H5 H 0.6267 0.7121 0.6590 0.035 Uiso 0.643(15) calc A 1 1 R . .
C7A C 0.67305(17) 0.7280(2) 0.61994(10) 0.0291(4) Uani 0.357(15) d A 2 1 . . .
H7A H 0.6230 0.7108 0.6621 0.035 Uiso 0.357(15) calc A 2 1 R . .
N6 N 0.64351(15) 0.6546(2) 0.54879(9) 0.0259(3) Uani 1 d . . 1 . . .
C8 C 0.73915(16) 0.7118(2) 0.50668(11) 0.0257(4) Uani 0.643(15) d A 1 1 . . .
N3A N 0.73915(16) 0.7118(2) 0.50668(11) 0.0257(4) Uani 0.357(15) d A 2 1 . . .
C9 C 0.82856(19) 0.8208(3) 0.55103(13) 0.0324(4) Uani 1 d . . 1 . . .
H9A H 0.9045 0.8773 0.5351 0.039 Uiso 0.643(15) calc A 1 1 R . .
H9B H 0.9045 0.8773 0.5351 0.039 Uiso 0.357(15) calc A 2 1 R . .
C10 C 0.7856(2) 0.8312(3) 0.62304(13) 0.0336(4) Uani 1 d A . 1 . . .
H10 H 0.8261 0.8972 0.6667 0.040 Uiso 0.643(15) calc A 1 1 R . .
H10A H 0.8261 0.8972 0.6667 0.040 Uiso 0.357(15) calc A 2 1 R . .
F1 F 0.5902(6) 0.8898(6) 0.8503(4) 0.0750(18) Uani 0.655(17) d B 1 1 D U .
F2 F 0.5838(3) 0.6580(6) 0.7699(3) 0.0505(11) Uani 0.655(17) d B 1 1 D U .
F3 F 0.3962(7) 0.8221(9) 0.7819(4) 0.0580(15) Uani 0.655(17) d B 1 1 D U .
F4 F 0.4808(15) 0.6405(13) 0.8782(6) 0.0409(17) Uani 0.655(17) d B 1 1 D U .
B1 B 0.5114(8) 0.7509(10) 0.8187(5) 0.0361(18) Uani 0.655(17) d B 1 1 D U .
F1A F 0.5855(12) 0.864(2) 0.8191(11) 0.112(5) Uani 0.345(17) d B 2 1 D U .
F2A F 0.538(3) 0.620(2) 0.7507(10) 0.133(6) Uani 0.345(17) d B 2 1 D U .
F3A F 0.3738(11) 0.791(2) 0.7762(9) 0.059(3) Uani 0.345(17) d B 2 1 D U .
F4A F 0.497(3) 0.646(3) 0.8775(10) 0.042(3) Uani 0.345(17) d B 2 1 D U .
B1A B 0.4947(16) 0.727(2) 0.8057(10) 0.044(4) Uani 0.345(17) d B 2 1 D U .

loop_
_atom_site_aniso_label
_atom_site_aniso_U_11
_atom_site_aniso_U_22
_atom_site_aniso_U_33
_atom_site_aniso_U_23
_atom_site_aniso_U_13
_atom_site_aniso_U_12
Fe1 0.0218(2) 0.01886(19) 0.0284(2) 0.00275(16) 0.00884(14) -0.00008(14)
C1 0.0259(9) 0.0235(9) 0.0303(9) 0.0014(7) 0.0099(7) -0.0011(7)
N1 0.0261(8) 0.0231(8) 0.0311(8) 0.0011(6) 0.0106(6) 0.0000(6)
N2 0.0248(8) 0.0220(8) 0.0322(8) 0.0020(6) 0.0101(6) -0.0002(6)
C2 0.0246(9) 0.0319(10) 0.0305(9) -0.0016(8) 0.0075(7) 0.0022(7)
C3 0.0290(10) 0.0291(10) 0.0365(10) -0.0021(8) 0.0099(8) 0.0052(7)
C4 0.0291(9) 0.0205(9) 0.0335(10) -0.0009(7) 0.0068(7) 0.0005(7)
N3 0.0280(8) 0.0228(8) 0.0273(8) 0.0028(6) 0.0095(6) -0.0008(6)
C8A 0.0280(8) 0.0228(8) 0.0273(8) 0.0028(6) 0.0095(6) -0.0008(6)
N4 0.0234(7) 0.0234(7) 0.0303(8) 0.0027(6) 0.0072(6) 0.0004(6)
C5 0.0427(11) 0.0269(10) 0.0270(9) -0.0003(8) 0.0113(8) -0.0053(8)
C6 0.0450(11) 0.0287(10) 0.0266(9) 0.0035(8) 0.0050(8) 0.0036(8)
C7 0.0297(9) 0.0289(9) 0.0304(9) 0.0032(7) 0.0038(7) 0.0029(7)
N5A 0.0297(9) 0.0289(9) 0.0304(9) 0.0032(7) 0.0038(7) 0.0029(7)
N5 0.0324(9) 0.0258(9) 0.0296(8) -0.0016(7) 0.0057(6) 0.0022(7)
C7A 0.0324(9) 0.0258(9) 0.0296(8) -0.0016(7) 0.0057(6) 0.0022(7)
N6 0.0279(8) 0.0239(8) 0.0277(8) 0.0008(6) 0.0099(6) 0.0008(6)
C8 0.0213(8) 0.0239(8) 0.0327(9) 0.0036(7) 0.0068(6) -0.0007(6)
N3A 0.0213(8) 0.0239(8) 0.0327(9) 0.0036(7) 0.0068(6) -0.0007(6)
C9 0.0260(9) 0.0293(10) 0.0414(11) 0.0063(8) 0.0029(7) -0.0015(7)
C10 0.0333(10) 0.0266(10) 0.0391(10) -0.0018(8) -0.0019(8) -0.0010(8)
F1 0.081(3) 0.0323(16) 0.124(4) -0.012(2) 0.060(3) -0.0134(17)
F2 0.052(2) 0.0451(17) 0.063(2) 0.0083(14) 0.0385(13) 0.0181(12)
F3 0.075(4) 0.055(2) 0.050(3) 0.0227(18) 0.029(2) 0.035(2)
F4 0.036(3) 0.033(2) 0.058(3) 0.022(2) 0.024(2) 0.0079(18)
B1 0.034(3) 0.026(3) 0.054(4) 0.012(2) 0.029(2) 0.006(2)
F1A 0.074(6) 0.100(8) 0.147(10) 0.085(6) -0.043(6) -0.043(5)
F2A 0.267(16) 0.075(7) 0.079(7) 0.026(5) 0.101(10) 0.086(9)
F3A 0.027(3) 0.115(9) 0.034(3) 0.002(4) -0.004(2) -0.002(3)
F4A 0.037(6) 0.043(6) 0.048(5) 0.004(4) 0.012(4) 0.005(3)
B1A 0.042(6) 0.037(7) 0.056(7) 0.008(5) 0.019(5) 0.005(5)

loop_
_atom_type_symbol
_atom_type_description
_atom_type_scat_dispersion_real
_atom_type_scat_dispersion_imag
_atom_type_scat_source
C C 0.0181 0.0091 'International Tables Vol C Tables 4.2.6.8 and 6.1.1.4'
H H 0.0000 0.0000 'International Tables Vol C Tables 4.2.6.8 and 6.1.1.4'
B B 0.0090 0.0039 'International Tables Vol C Tables 4.2.6.8 and 6.1.1.4'
F F 0.0727 0.0534 'International Tables Vol C Tables 4.2.6.8 and 6.1.1.4'
Fe Fe -1.1336 3.1974 'International Tables Vol C Tables 4.2.6.8 and 6.1.1.4'
N N 0.0311 0.0180 'International Tables Vol C Tables 4.2.6.8 and 6.1.1.4'

loop_
_exptl_crystal_face_index_h
_exptl_crystal_face_index_k
_exptl_crystal_face_index_l
_exptl_crystal_face_perp_dist
_exptl_oxdiff_crystal_face_indexfrac_h
_exptl_oxdiff_crystal_face_indexfrac_k
_exptl_oxdiff_crystal_face_indexfrac_l
_exptl_oxdiff_crystal_face_x
_exptl_oxdiff_crystal_face_y
_exptl_oxdiff_crystal_face_z
0 4 -5 0.0039 -0.0026 4.0004 -4.9993 0.5872 0.6913 0.1864
0 -4 5 0.0169 0.0026 -4.0004 4.9993 -0.5872 -0.6913 -0.1864
0 4 5 0.0101 -0.0051 4.0002 5.0049 0.9026 -0.0574 -0.2021
0 -4 -5 0.0101 0.0051 -4.0002 -5.0049 -0.9026 0.0574 0.2021
6 1 -2 0.1402 5.9999 1.0014 -1.7954 0.0120 0.4716 -0.8158
-6 -1 2 0.1402 -5.9999 -1.0014 1.7954 -0.0120 -0.4716 0.8158

loop_
_geom_angle_atom_site_label_1
_geom_angle_atom_site_label_2
_geom_angle_atom_site_label_3
_geom_angle
_geom_angle_site_symmetry_1
_geom_angle_site_symmetry_3
N2 Fe1 N2 180.0 3_666 .
N4 Fe1 N2 87.36(6) 3_666 3_666
N4 Fe1 N2 92.64(6) 3_666 .
N4 Fe1 N2 87.36(6) . .
N4 Fe1 N2 92.64(6) . 3_666
N4 Fe1 N4 180.0 3_666 .
N6 Fe1 N2 92.79(6) . 3_666
N6 Fe1 N2 87.21(6) . .
N6 Fe1 N2 87.21(6) 3_666 3_666
N6 Fe1 N2 92.79(6) 3_666 .
N6 Fe1 N4 86.88(6) . .
N6 Fe1 N4 93.11(6) 3_666 .
N6 Fe1 N4 93.12(6) . 3_666
N6 Fe1 N4 86.88(6) 3_666 3_666
N6 Fe1 N6 180.0 3_666 .
H1A C1 H1B 0.0 . .
N1 C1 H1A 109.6 . .
N1 C1 H1B 109.6 . .
N1 C1 N3 109.27(15) . .
N1 C1 C8 109.43(15) . .
N3 C1 H1A 109.6 . .
N3 C1 H1B 109.6 . .
N3 C1 C8 109.47(15) . .
C8 C1 H1A 109.6 . .
C8 C1 H1B 109.6 . .
N2 N1 C1 117.92(15) . .
C2 N1 C1 130.53(16) . .
C2 N1 N2 111.54(16) . .
N1 N2 Fe1 118.79(12) . .
C4 N2 Fe1 136.22(13) . .
C4 N2 N1 104.99(15) . .
N1 C2 H2 126.8 . .
N1 C2 C3 106.47(16) . .
C3 C2 H2 126.8 . .
C2 C3 H3 127.1 . .
C2 C3 C4 105.70(17) . .
C4 C3 H3 127.1 . .
N2 C4 C3 111.30(17) . .
N2 C4 H4 124.4 . .
C3 C4 H4 124.4 . .
N4 N3 C1 117.23(15) . .
N4 N3 C5 111.02(16) . .
C5 N3 C1 131.69(16) . .
N3 N4 Fe1 119.52(12) . .
C7 N4 Fe1 135.00(12) . .
C7 N4 N3 105.48(15) . .
N3 C5 H5A 126.7 . .
N3 C5 H5B 126.7 . .
N3 C5 C6 106.55(17) . .
H5A C5 H5B 0.0 . .
C6 C5 H5A 126.7 . .
C6 C5 H5B 126.7 . .
C5 C6 H6A 126.8 . .
C5 C6 H6B 126.8 . .
C5 C6 C7 106.34(18) . .
H6A C6 H6B 0.0 . .
C7 C6 H6A 126.8 . .
C7 C6 H6B 126.8 . .
N4 C7 C6 110.61(17) . .
N4 C7 H7 124.7 . .
C6 C7 H7 124.7 . .
N6 N5 H5 124.7 . .
N6 N5 C10 110.55(17) . .
C10 N5 H5 124.7 . .
N5 N6 Fe1 134.36(12) . .
N5 N6 C8 105.83(15) . .
C8 N6 Fe1 119.79(13) . .
N6 C8 C1 117.15(15) . .
N6 C8 C9 110.63(17) . .
C9 C8 C1 132.22(17) . .
C8 C9 H9A 127.0 . .
C8 C9 H9B 127.0 . .
H9A C9 H9B 0.0 . .
C10 C9 C8 106.05(17) . .
C10 C9 H9A 127.0 . .
C10 C9 H9B 127.0 . .
N5 C10 C9 106.94(18) . .
N5 C10 H10 126.5 . .
N5 C10 H10A 126.5 . .
C9 C10 H10 126.5 . .
C9 C10 H10A 126.5 . .
H10 C10 H10A 0.0 . .
F1 B1 F4 109.9(8) . .
F2 B1 F1 108.1(5) . .
F2 B1 F4 109.3(7) . .
F3 B1 F1 106.6(6) . .
F3 B1 F2 114.0(7) . .
F3 B1 F4 109.0(8) . .
F2A B1A F1A 107.4(13) . .
F2A B1A F4A 113.0(15) . .
F3A B1A F1A 109.3(13) . .
F3A B1A F2A 108.1(15) . .
F3A B1A F4A 113.9(16) . .
F4A B1A F1A 104.8(15) . .

loop_
_geom_bond_atom_site_label_1
_geom_bond_atom_site_label_2
_geom_bond_distance
_geom_bond_site_symmetry_2
Fe1 N2 1.9740(15) .
Fe1 N2 1.9740(15) 3_666
Fe1 N4 1.9685(15) .
Fe1 N4 1.9684(15) 3_666
Fe1 N6 1.9612(16) .
Fe1 N6 1.9612(16) 3_666
C1 H1A 1.0000 .
C1 H1B 1.0000 .
C1 N1 1.457(2) .
C1 N3 1.465(2) .
C1 C8 1.472(3) .
N1 N2 1.361(2) .
N1 C2 1.359(2) .
N2 C4 1.329(2) .
C2 H2 0.9500 .
C2 C3 1.371(3) .
C3 H3 0.9500 .
C3 C4 1.393(3) .
C4 H4 0.9500 .
N3 N4 1.358(2) .
N3 C5 1.363(3) .
N4 C7 1.336(2) .
C5 H5A 0.9500 .
C5 H5B 0.9500 .
C5 C6 1.366(3) .
C6 H6A 0.9500 .
C6 H6B 0.9500 .
C6 C7 1.387(3) .
C7 H7 0.9500 .
N5 H5 0.8800 .
N5 N6 1.346(2) .
N5 C10 1.373(3) .
N6 C8 1.355(2) .
C8 C9 1.377(3) .
C9 H9A 0.9500 .
C9 H9B 0.9500 .
C9 C10 1.374(3) .
C10 H10 0.9500 .
C10 H10A 0.9500 .
F1 B1 1.387(8) .
F2 B1 1.381(7) .
F3 B1 1.357(7) .
F4 B1 1.394(7) .
F1A B1A 1.385(14) .
F2A B1A 1.366(14) .
F3A B1A 1.344(13) .
F4A B1A 1.383(14) .

loop_
_geom_hbond_atom_site_label_D
_geom_hbond_atom_site_label_H
_geom_hbond_atom_site_label_A
_geom_hbond_distance_DH
_geom_hbond_distance_HA
_geom_hbond_distance_DA
_geom_hbond_angle_DHA
_geom_hbond_site_symmetry_A
N5A H5AA F1A 0.88 2.29 3.107(12) 153.7 4_575
N5 H5 F2 0.88 2.06 2.905(5) 160.1 .

loop_
_geom_torsion_atom_site_label_1
_geom_torsion_atom_site_label_2
_geom_torsion_atom_site_label_3
_geom_torsion_atom_site_label_4
_geom_torsion
_geom_torsion_site_symmetry_1
Fe1 N2 C4 C3 -178.57(15) .
Fe1 N4 C7 C6 178.51(15) .
Fe1 N6 C8 C1 -0.3(2) .
Fe1 N6 C8 C9 178.90(13) .
C1 N1 N2 Fe1 -0.1(2) .
C1 N1 N2 C4 -179.29(16) .
C1 N1 C2 C3 178.89(19) .
C1 N3 N4 Fe1 -1.5(2) .
C1 N3 N4 C7 177.82(16) .
C1 N3 C5 C6 -176.95(19) .
C1 C8 C9 C10 178.76(19) .
N1 C1 N3 N4 61.0(2) .
N1 C1 N3 C5 -122.2(2) .
N1 C1 C8 N6 -59.7(2) .
N1 C1 C8 C9 121.4(2) .
N1 N2 C4 C3 0.4(2) .
N1 C2 C3 C4 0.2(2) .
N2 Fe1 N2 N1 93(8) 3_666
N2 Fe1 N2 C4 -88(8) 3_666
N2 Fe1 N4 N3 137.34(14) 3_666
N2 Fe1 N4 N3 -42.66(14) .
N2 Fe1 N4 C7 138.32(19) .
N2 Fe1 N4 C7 -41.68(19) 3_666
N2 Fe1 N6 N5 -137.67(18) .
N2 Fe1 N6 N5 42.33(18) 3_666
N2 Fe1 N6 C8 -136.20(14) 3_666
N2 Fe1 N6 C8 43.79(14) .
N2 N1 C2 C3 0.1(2) .
C2 N1 N2 Fe1 178.90(12) .
C2 N1 N2 C4 -0.3(2) .
C2 C3 C4 N2 -0.4(2) .
N3 C1 N1 N2 -60.1(2) .
N3 C1 N1 C2 121.2(2) .
N3 C1 C8 N6 60.0(2) .
N3 C1 C8 C9 -118.9(2) .
N3 N4 C7 C6 -0.6(2) .
N3 C5 C6 C7 -0.4(2) .
N4 Fe1 N2 N1 -136.58(14) 3_666
N4 Fe1 N2 N1 43.42(14) .
N4 Fe1 N2 C4 -137.7(2) .
N4 Fe1 N2 C4 42.3(2) 3_666
N4 Fe1 N4 N3 -120(5) 3_666
N4 Fe1 N4 C7 61(5) 3_666
N4 Fe1 N6 N5 -45.17(18) 3_666
N4 Fe1 N6 N5 134.83(18) .
N4 Fe1 N6 C8 136.29(14) 3_666
N4 Fe1 N6 C8 -43.71(14) .
N4 N3 C5 C6 0.1(2) .
C5 N3 N4 Fe1 -178.95(13) .
C5 N3 N4 C7 0.3(2) .
C5 C6 C7 N4 0.7(2) .
N5 N6 C8 C1 -179.17(15) .
N5 N6 C8 C9 0.0(2) .
N6 Fe1 N2 N1 -43.59(14) .
N6 Fe1 N2 N1 136.41(14) 3_666
N6 Fe1 N2 C4 -44.7(2) 3_666
N6 Fe1 N2 C4 135.3(2) .
N6 Fe1 N4 N3 -135.31(14) 3_666
N6 Fe1 N4 N3 44.69(14) .
N6 Fe1 N4 C7 -134.33(19) .
N6 Fe1 N4 C7 45.67(19) 3_666
N6 Fe1 N6 N5 114(40) 3_666
N6 Fe1 N6 C8 -65(40) 3_666
N6 N5 C10 C9 -0.4(2) .
N6 C8 C9 C10 -0.2(2) .
C8 C1 N1 N2 59.8(2) .
C8 C1 N1 C2 -119.0(2) .
C8 C1 N3 N4 -58.9(2) .
C8 C1 N3 C5 118.0(2) .
C8 C9 C10 N5 0.4(2) .
C10 N5 N6 Fe1 -178.42(14) .
C10 N5 N6 C8 0.3(2) .

loop_
_diffrn_oxdiff_twin_id
_diffrn_oxdiff_twin_ratio
_diffrn_oxdiff_twin_reflns_isolated
_diffrn_oxdiff_twin_reflns_overlapped
1 0.5073 14986 9490
2 0.4927 15016 9490

loop_
_twin_individual_id
_twin_individual_mass_fraction_refined
1 0.5083(10)
2 0.4917(10)
